data_7102400
loop_
_publ_author_name
'Sinnema, Piet-Jan'
'Nairn, Justin'
'Zehnder, Ralph'
'Shapiro, Pamela J'
'Twamley, Brendan'
'Blumenfeld, Alex'

_publ_section_title
;
 Isolation and structural characterization of the first thermally
 robust and air stable Cr(4+) bent-metallocene complex.
;
_journal_issue 1
_journal_name_full 'Chemical communications (Cambridge, England)'
_journal_page_first 110
_journal_page_last 111
_journal_paper_doi 10.1039/b311352c
_journal_year 2004
_chemical_formula_sum 'C49 H34 B Cr F15 N'
_chemical_formula_weight 984.58
_chemical_name_common '(Me4C2Cp(BARF)CpCrCNDimep) + C6H6'
_chemical_name_systematic
;
?
;
_space_group_IT_number 2
_symmetry_cell_setting triclinic
_symmetry_space_group_name_Hall '-P 1'
_symmetry_space_group_name_H-M 'P -1'
_atom_sites_solution_hydrogens geom
_atom_sites_solution_primary direct
_atom_sites_solution_secondary difmap
_audit_creation_method SHELXL-97
_cell_angle_alpha 72.61(1)
_cell_angle_beta 73.68(1)
_cell_angle_gamma 71.90(2)
_cell_formula_units_Z 2
_cell_length_a 11.864(3)
_cell_length_b 12.943(3)
_cell_length_c 15.545(2)
_cell_measurement_reflns_used 1934
_cell_measurement_temperature 203(2)
_cell_measurement_theta_max 20.56
_cell_measurement_theta_min 2.80
_cell_volume 2118.1(8)
_computing_cell_refinement 'Bruker SMART v. 5.625'
_computing_data_collection 'Bruker SMART v. 5.625'
_computing_data_reduction 'Bruker SAINT+ v. 6.22'
_computing_molecular_graphics 'XP, Bruker SHELXTL v. 6.10'
_computing_publication_material 'XCIF, Bruker SHELXTL v. 6.10'
_computing_structure_refinement 'XL, Bruker SHELXTL v. 6.10'
_computing_structure_solution 'XS, Bruker SHELXTL v. 6.10'
_diffrn_ambient_temperature 203(2)
_diffrn_detector_area_resol_mean 8.3
_diffrn_measured_fraction_theta_full 0.999
_diffrn_measured_fraction_theta_max 0.999
_diffrn_measurement_device_type 'Bruker SMART APEX'
_diffrn_measurement_method \w
_diffrn_radiation_monochromator graphite
_diffrn_radiation_source 'normal-focus sealed tube'
_diffrn_radiation_type MoK\a
_diffrn_radiation_wavelength 0.71073
_diffrn_reflns_av_R_equivalents 0.0685
_diffrn_reflns_av_sigmaI/netI 0.0989
_diffrn_reflns_limit_h_max 14
_diffrn_reflns_limit_h_min -15
_diffrn_reflns_limit_k_max 16
_diffrn_reflns_limit_k_min -16
_diffrn_reflns_limit_l_max 20
_diffrn_reflns_limit_l_min -20
_diffrn_reflns_number 27874
_diffrn_reflns_theta_full 27.50
_diffrn_reflns_theta_max 27.50
_diffrn_reflns_theta_min 1.40
_diffrn_standards_decay_% <0.01
_diffrn_standards_number 0
_exptl_absorpt_coefficient_mu 0.374
_exptl_absorpt_correction_T_max 0.9743
_exptl_absorpt_correction_T_min 0.9323
_exptl_absorpt_correction_type empirical
_exptl_absorpt_process_details 'SADABS (SAINT+ v 6.22 Bruker, 2001)'
_exptl_crystal_colour orange
_exptl_crystal_density_diffrn 1.544
_exptl_crystal_density_method 'not measured'
_exptl_crystal_description parallelepiped
_exptl_crystal_F_000 998
_exptl_crystal_size_max 0.19
_exptl_crystal_size_mid 0.11
_exptl_crystal_size_min 0.07
_refine_diff_density_max 0.346
_refine_diff_density_min -0.457
_refine_diff_density_rms 0.065
_refine_ls_extinction_method none
_refine_ls_goodness_of_fit_ref 1.021
_refine_ls_hydrogen_treatment constr
_refine_ls_matrix_type full
_refine_ls_number_parameters 610
_refine_ls_number_reflns 9713
_refine_ls_number_restraints 0
_refine_ls_restrained_S_all 1.021
_refine_ls_R_factor_all 0.1149
_refine_ls_R_factor_gt 0.0645
_refine_ls_shift/su_max 0.001
_refine_ls_shift/su_mean 0.000
_refine_ls_structure_factor_coef Fsqd
_refine_ls_weighting_details 'calc w=1/[\s^2^(Fo^2^)+(0.0510P)^2^+0.0172P] where P=(Fo^2^+2Fc^2^)/3'
_refine_ls_weighting_scheme calc
_refine_ls_wR_factor_gt 0.1205
_refine_ls_wR_factor_ref 0.1381
_reflns_number_gt 6068
_reflns_number_total 9713
_reflns_threshold_expression >2sigma(I)
_cod_data_source_file b311352c.txt
_cod_data_source_block bt366
_cod_depositor_comments
;
The following automatic conversions were performed:
'_symmetry_cell_setting' value 'Triclinic' changed to 'triclinic'
according to '/home/saulius/struct/CIF-dictionaries/cif_core.dic'
dictionary named 'cif_core.dic' version 2.4.1 from
2010-06-29.

'_exptl_absorpt_correction_type' value 'Empirical' changed to
'empirical' according to
'/home/saulius/struct/CIF-dictionaries/cif_core.dic' dictionary named
'cif_core.dic' version 2.4.1 from 2010-06-29.

Automatic conversion script
Id: cif_fix_enum 1527 2010-12-29 10:47:43Z saulius 
;
_cod_original_sg_symbol_H-M P-1
_cod_database_code 7102400

loop_
_symmetry_equiv_pos_as_xyz
'x, y, z'
'-x, -y, -z'

loop_
_atom_site_label
_atom_site_type_symbol
_atom_site_fract_x
_atom_site_fract_y
_atom_site_fract_z
_atom_site_U_iso_or_equiv
_atom_site_adp_type
_atom_site_occupancy
_atom_site_symmetry_multiplicity
_atom_site_calc_flag
_atom_site_refinement_flags
B1 B 0.3617(3) 0.1312(3) 0.2603(2) 0.0252(8) Uani 1 1 d .
C1 C 0.6031(3) 0.1287(2) 0.2287(2) 0.0218(7) Uani 1 1 d .
H1 H 0.6072 0.1812 0.1718 0.026 Uiso 1 1 calc R
C2 C 0.4996(3) 0.0888(2) 0.2787(2) 0.0207(6) Uani 1 1 d .
C3 C 0.5373(3) 0.0089(2) 0.3571(2) 0.0241(7) Uani 1 1 d .
H3 H 0.4884 -0.0344 0.4026 0.029 Uiso 1 1 calc R
C4 C 0.6575(3) 0.0033(3) 0.3576(2) 0.0262(7) Uani 1 1 d .
H4 H 0.7007 -0.0420 0.4035 0.031 Uiso 1 1 calc R
C5 C 0.7017(3) 0.0778(2) 0.2769(2) 0.0225(7) Uani 1 1 d .
C6 C 0.8279(3) 0.1008(3) 0.2454(2) 0.0274(7) Uani 1 1 d .
C7 C 0.8860(3) 0.0718(3) 0.1478(2) 0.0303(8) Uani 1 1 d .
C8 C 0.8335(3) -0.0202(3) 0.1438(2) 0.0286(7) Uani 1 1 d .
C9 C 0.7462(3) -0.0092(3) 0.0920(2) 0.0315(8) Uani 1 1 d .
H9 H 0.7126 0.0565 0.0519 0.038 Uiso 1 1 calc R
C10 C 0.7195(3) -0.1133(3) 0.1111(2) 0.0383(9) Uani 1 1 d .
H10 H 0.6646 -0.1294 0.0865 0.046 Uiso 1 1 calc R
C11 C 0.7904(3) -0.1896(3) 0.1741(3) 0.0411(9) Uani 1 1 d .
H11 H 0.7909 -0.2655 0.1984 0.049 Uiso 1 1 calc R
C12 C 0.8590(3) -0.1334(3) 0.1941(2) 0.0349(8) Uani 1 1 d .
H12 H 0.9134 -0.1650 0.2343 0.042 Uiso 1 1 calc R
C13 C 1.0250(3) 0.0298(3) 0.1312(3) 0.0455(10) Uani 1 1 d .
H13A H 1.0472 -0.0383 0.1772 0.068 Uiso 1 1 calc R
H13B H 1.0594 0.0864 0.1358 0.068 Uiso 1 1 calc R
H13C H 1.0559 0.0147 0.0703 0.068 Uiso 1 1 calc R
C14 C 0.8586(3) 0.1727(3) 0.0669(2) 0.0395(9) Uani 1 1 d .
H14A H 0.8860 0.1480 0.0097 0.059 Uiso 1 1 calc R
H14B H 0.9006 0.2276 0.0638 0.059 Uiso 1 1 calc R
H14C H 0.7720 0.2060 0.0762 0.059 Uiso 1 1 calc R
C15 C 0.9028(3) 0.0286(3) 0.3186(2) 0.0414(9) Uani 1 1 d .
H15A H 0.8593 0.0432 0.3785 0.062 Uiso 1 1 calc R
H15B H 0.9804 0.0471 0.3029 0.062 Uiso 1 1 calc R
H15C H 0.9157 -0.0498 0.3207 0.062 Uiso 1 1 calc R
C16 C 0.8157(3) 0.2234(3) 0.2418(2) 0.0369(9) Uani 1 1 d .
H16A H 0.7575 0.2713 0.2045 0.055 Uiso 1 1 calc R
H16B H 0.8938 0.2409 0.2149 0.055 Uiso 1 1 calc R
H16C H 0.7881 0.2356 0.3037 0.055 Uiso 1 1 calc R
C17 C 0.5872(3) -0.1705(3) 0.2964(2) 0.0278(7) Uani 1 1 d .
C18 C 0.4798(3) -0.3300(3) 0.3691(2) 0.0283(7) Uani 1 1 d .
C19 C 0.4046(3) -0.3344(3) 0.4559(2) 0.0347(8) Uani 1 1 d .
C20 C 0.3429(3) -0.4182(3) 0.4893(3) 0.0504(11) Uani 1 1 d .
H20 H 0.2916 -0.4243 0.5479 0.061 Uiso 1 1 calc R
C21 C 0.3559(4) -0.4920(3) 0.4379(3) 0.0572(12) Uani 1 1 d .
H21 H 0.3129 -0.5479 0.4618 0.069 Uiso 1 1 calc R
C22 C 0.4300(4) -0.4862(3) 0.3526(3) 0.0516(11) Uani 1 1 d .
H22 H 0.4369 -0.5379 0.3187 0.062 Uiso 1 1 calc R
C23 C 0.4950(3) -0.4054(3) 0.3152(2) 0.0373(8) Uani 1 1 d .
C24 C 0.5779(4) -0.3976(3) 0.2218(3) 0.0518(11) Uani 1 1 d .
H24A H 0.5556 -0.3229 0.1839 0.078 Uiso 1 1 calc R
H24B H 0.5708 -0.4514 0.1927 0.078 Uiso 1 1 calc R
H24C H 0.6609 -0.4137 0.2284 0.078 Uiso 1 1 calc R
C25 C 0.3914(4) -0.2530(3) 0.5115(3) 0.0511(11) Uani 1 1 d .
H25A H 0.3278 -0.1869 0.4954 0.077 Uiso 1 1 calc R
H25B H 0.4673 -0.2321 0.4984 0.077 Uiso 1 1 calc R
H25C H 0.3706 -0.2873 0.5765 0.077 Uiso 1 1 calc R
C26 C 0.3311(3) 0.0208(3) 0.2476(2) 0.0257(7) Uani 1 1 d .
C27 C 0.2597(3) -0.0457(3) 0.3114(2) 0.0322(8) Uani 1 1 d .
C28 C 0.2391(3) -0.1378(3) 0.2964(3) 0.0403(9) Uani 1 1 d .
C29 C 0.2927(3) -0.1698(3) 0.2163(3) 0.0419(9) Uani 1 1 d .
C30 C 0.3685(3) -0.1100(3) 0.1508(2) 0.0373(9) Uani 1 1 d .
C31 C 0.3857(3) -0.0187(3) 0.1676(2) 0.0293(7) Uani 1 1 d .
C32 C 0.2628(3) 0.1832(3) 0.3456(2) 0.0238(7) Uani 1 1 d .
C33 C 0.1390(3) 0.2083(3) 0.3480(2) 0.0290(7) Uani 1 1 d .
C34 C 0.0489(3) 0.2514(3) 0.4138(2) 0.0335(8) Uani 1 1 d .
C35 C 0.0787(3) 0.2786(3) 0.4821(2) 0.0342(8) Uani 1 1 d .
C36 C 0.1988(3) 0.2579(3) 0.4834(2) 0.0302(8) Uani 1 1 d .
C37 C 0.2869(3) 0.2115(3) 0.4166(2) 0.0274(7) Uani 1 1 d .
C38 C 0.3481(3) 0.2399(3) 0.1708(2) 0.0239(7) Uani 1 1 d .
C39 C 0.3855(3) 0.3332(3) 0.1667(2) 0.0268(7) Uani 1 1 d .
C40 C 0.3754(3) 0.4299(3) 0.0975(2) 0.0337(8) Uani 1 1 d .
C41 C 0.3221(3) 0.4386(3) 0.0273(2) 0.0347(8) Uani 1 1 d .
C42 C 0.2787(3) 0.3518(3) 0.0293(2) 0.0325(8) Uani 1 1 d .
C43 C 0.2907(3) 0.2566(3) 0.0992(2) 0.0290(7) Uani 1 1 d .
C44 C 0.0636(4) 0.5877(3) 0.2582(3) 0.0593(12) Uani 1 1 d .
H44 H 0.1024 0.6147 0.2889 0.071 Uiso 1 1 calc R
C45 C 0.0937(4) 0.6034(4) 0.1646(3) 0.0570(11) Uani 1 1 d .
H45 H 0.1528 0.6427 0.1303 0.068 Uiso 1 1 calc R
C46 C 0.0381(4) 0.5623(4) 0.1199(3) 0.0532(11) Uani 1 1 d .
H46 H 0.0588 0.5741 0.0554 0.064 Uiso 1 1 calc R
C47 C -0.0468(4) 0.5047(3) 0.1694(3) 0.0560(11) Uani 1 1 d .
H47 H -0.0829 0.4745 0.1392 0.067 Uiso 1 1 calc R
C48 C -0.0795(4) 0.4906(4) 0.2624(3) 0.0686(13) Uani 1 1 d .
H48 H -0.1399 0.4526 0.2961 0.082 Uiso 1 1 calc R
C49 C -0.0248(5) 0.5314(4) 0.3071(3) 0.0677(14) Uani 1 1 d .
H49 H -0.0476 0.5211 0.3715 0.081 Uiso 1 1 calc R
Cr1 Cr 0.66451(4) -0.04793(4) 0.23471(3) 0.02299(14) Uani 1 1 d .
F27 F 0.20387(17) -0.02262(16) 0.39487(13) 0.0440(5) Uani 1 1 d .
F28 F 0.16419(19) -0.19554(18) 0.36201(17) 0.0602(7) Uani 1 1 d .
F29 F 0.2736(2) -0.25881(18) 0.20024(17) 0.0640(7) Uani 1 1 d .
F30 F 0.4256(2) -0.14239(18) 0.07140(14) 0.0533(6) Uani 1 1 d .
F31 F 0.46127(17) 0.03662(16) 0.10003(12) 0.0369(5) Uani 1 1 d .
F33 F 0.10281(16) 0.18762(17) 0.28055(13) 0.0390(5) Uani 1 1 d .
F34 F -0.06863(16) 0.26855(18) 0.41273(15) 0.0499(6) Uani 1 1 d .
F35 F -0.00731(18) 0.32650(18) 0.54539(14) 0.0531(6) Uani 1 1 d .
F36 F 0.22996(18) 0.28356(16) 0.55024(12) 0.0415(5) Uani 1 1 d .
F37 F 0.40208(16) 0.19481(16) 0.42466(13) 0.0383(5) Uani 1 1 d .
F39 F 0.43414(16) 0.33340(15) 0.23604(12) 0.0336(4) Uani 1 1 d .
F40 F 0.41423(18) 0.51583(16) 0.09998(14) 0.0460(5) Uani 1 1 d .
F41 F 0.30661(19) 0.53288(17) -0.03894(14) 0.0504(6) Uani 1 1 d .
F42 F 0.21973(19) 0.36040(18) -0.03645(13) 0.0482(6) Uani 1 1 d .
F43 F 0.24016(17) 0.17820(16) 0.09494(13) 0.0382(5) Uani 1 1 d .
N1 N 0.5405(2) -0.2446(2) 0.33180(18) 0.0289(6) Uani 1 1 d .

loop_
_atom_site_aniso_label
_atom_site_aniso_U_11
_atom_site_aniso_U_22
_atom_site_aniso_U_33
_atom_site_aniso_U_23
_atom_site_aniso_U_13
_atom_site_aniso_U_12
B1 0.0209(18) 0.030(2) 0.0260(19) -0.0073(16) -0.0049(15) -0.0066(16)
C1 0.0223(15) 0.0202(16) 0.0241(16) -0.0044(13) -0.0054(13) -0.0071(13)
C2 0.0230(15) 0.0188(16) 0.0240(16) -0.0073(13) -0.0047(13) -0.0078(13)
C3 0.0244(16) 0.0219(17) 0.0248(16) -0.0063(14) -0.0011(13) -0.0069(13)
C4 0.0244(16) 0.0305(18) 0.0237(17) -0.0072(14) -0.0074(13) -0.0040(14)
C5 0.0212(15) 0.0229(17) 0.0253(16) -0.0057(13) -0.0055(13) -0.0077(13)
C6 0.0197(16) 0.0350(19) 0.0312(18) -0.0098(15) -0.0059(13) -0.0094(14)
C7 0.0218(16) 0.034(2) 0.0375(19) -0.0136(16) -0.0019(14) -0.0091(15)
C8 0.0227(16) 0.0325(19) 0.0287(18) -0.0111(15) 0.0016(14) -0.0065(14)
C9 0.0284(18) 0.040(2) 0.0270(18) -0.0129(16) 0.0011(14) -0.0113(16)
C10 0.0340(19) 0.041(2) 0.049(2) -0.0288(19) 0.0026(17) -0.0141(17)
C11 0.0301(19) 0.029(2) 0.061(3) -0.0190(19) 0.0076(18) -0.0099(16)
C12 0.0230(17) 0.033(2) 0.044(2) -0.0118(17) -0.0005(15) -0.0035(15)
C13 0.0258(18) 0.057(3) 0.058(2) -0.025(2) 0.0051(17) -0.0162(18)
C14 0.045(2) 0.040(2) 0.034(2) -0.0063(17) 0.0046(17) -0.0239(18)
C15 0.0224(18) 0.057(3) 0.049(2) -0.0132(19) -0.0139(16) -0.0085(17)
C16 0.0288(18) 0.042(2) 0.050(2) -0.0181(18) -0.0027(16) -0.0194(16)
C17 0.0275(17) 0.0274(19) 0.0310(18) -0.0084(15) -0.0079(14) -0.0071(15)
C18 0.0288(17) 0.0223(17) 0.0346(19) -0.0025(15) -0.0080(14) -0.0102(14)
C19 0.0298(18) 0.034(2) 0.036(2) -0.0040(16) -0.0027(15) -0.0100(16)
C20 0.048(2) 0.050(3) 0.046(2) 0.000(2) 0.0033(19) -0.026(2)
C21 0.055(3) 0.044(3) 0.081(3) -0.007(2) -0.011(2) -0.032(2)
C22 0.067(3) 0.037(2) 0.066(3) -0.016(2) -0.021(2) -0.023(2)
C23 0.041(2) 0.031(2) 0.044(2) -0.0104(17) -0.0141(17) -0.0085(16)
C24 0.059(3) 0.057(3) 0.047(2) -0.028(2) -0.003(2) -0.015(2)
C25 0.058(3) 0.055(3) 0.039(2) -0.017(2) 0.0000(19) -0.016(2)
C26 0.0209(16) 0.0266(18) 0.0324(18) -0.0052(14) -0.0104(13) -0.0068(14)
C27 0.0241(17) 0.0286(19) 0.042(2) -0.0041(16) -0.0102(15) -0.0052(15)
C28 0.0291(19) 0.032(2) 0.060(3) 0.0014(19) -0.0155(18) -0.0136(16)
C29 0.044(2) 0.030(2) 0.067(3) -0.0105(19) -0.032(2) -0.0132(17)
C30 0.047(2) 0.035(2) 0.041(2) -0.0135(17) -0.0232(18) -0.0075(17)
C31 0.0272(17) 0.0305(19) 0.0342(19) -0.0053(15) -0.0114(15) -0.0101(15)
C32 0.0184(15) 0.0254(17) 0.0267(17) -0.0043(14) -0.0033(13) -0.0072(13)
C33 0.0261(17) 0.0323(19) 0.0328(18) -0.0079(15) -0.0085(14) -0.0105(15)
C34 0.0203(17) 0.034(2) 0.046(2) -0.0099(17) -0.0039(15) -0.0092(15)
C35 0.0329(19) 0.0306(19) 0.0329(19) -0.0099(16) 0.0086(15) -0.0104(16)
C36 0.0373(19) 0.0284(18) 0.0261(17) -0.0068(15) -0.0012(15) -0.0141(15)
C37 0.0209(16) 0.0316(19) 0.0301(18) -0.0081(15) -0.0041(13) -0.0072(14)
C38 0.0189(15) 0.0270(18) 0.0267(17) -0.0102(14) -0.0040(13) -0.0038(13)
C39 0.0212(16) 0.0279(18) 0.0346(19) -0.0135(15) -0.0060(14) -0.0043(14)
C40 0.0324(19) 0.0249(19) 0.046(2) -0.0110(17) -0.0046(16) -0.0103(15)
C41 0.036(2) 0.0276(19) 0.0320(19) -0.0002(16) -0.0055(16) -0.0042(16)
C42 0.0298(18) 0.036(2) 0.0317(19) -0.0049(16) -0.0112(15) -0.0063(16)
C43 0.0264(17) 0.0304(19) 0.0321(19) -0.0090(15) -0.0047(14) -0.0092(14)
C44 0.074(3) 0.043(3) 0.063(3) -0.016(2) -0.021(3) -0.009(2)
C45 0.047(2) 0.052(3) 0.067(3) -0.020(2) -0.003(2) -0.008(2)
C46 0.048(2) 0.056(3) 0.049(2) -0.020(2) -0.003(2) -0.002(2)
C47 0.055(3) 0.041(3) 0.070(3) -0.006(2) -0.031(2) -0.001(2)
C48 0.067(3) 0.060(3) 0.071(3) 0.008(3) -0.018(3) -0.023(3)
C49 0.093(4) 0.053(3) 0.042(3) -0.001(2) -0.014(3) -0.006(3)
Cr1 0.0208(3) 0.0227(3) 0.0268(3) -0.0073(2) -0.0026(2) -0.0078(2)
F27 0.0417(12) 0.0383(12) 0.0429(12) -0.0031(10) 0.0037(10) -0.0144(10)
F28 0.0464(13) 0.0440(14) 0.0879(18) 0.0028(12) -0.0095(12) -0.0293(11)
F29 0.0799(17) 0.0382(14) 0.0962(19) -0.0152(13) -0.0426(15) -0.0241(12)
F30 0.0784(16) 0.0444(13) 0.0500(13) -0.0215(11) -0.0260(12) -0.0116(12)
F31 0.0416(11) 0.0391(12) 0.0338(11) -0.0138(9) -0.0035(9) -0.0139(9)
F33 0.0252(10) 0.0507(13) 0.0485(12) -0.0188(10) -0.0132(9) -0.0077(9)
F34 0.0193(10) 0.0588(15) 0.0696(15) -0.0202(12) -0.0024(10) -0.0078(10)
F35 0.0385(12) 0.0620(15) 0.0564(14) -0.0321(12) 0.0171(10) -0.0157(11)
F36 0.0522(13) 0.0468(13) 0.0320(11) -0.0161(10) -0.0051(9) -0.0175(10)
F37 0.0266(10) 0.0527(13) 0.0451(12) -0.0224(10) -0.0116(9) -0.0088(9)
F39 0.0353(11) 0.0343(11) 0.0415(11) -0.0150(9) -0.0162(9) -0.0097(9)
F40 0.0523(13) 0.0286(12) 0.0600(14) -0.0080(10) -0.0108(11) -0.0171(10)
F41 0.0613(14) 0.0334(12) 0.0444(13) 0.0081(10) -0.0140(11) -0.0086(11)
F42 0.0553(14) 0.0536(14) 0.0394(12) -0.0029(10) -0.0278(10) -0.0099(11)
F43 0.0411(11) 0.0414(12) 0.0430(12) -0.0069(9) -0.0206(9) -0.0172(9)
N1 0.0306(15) 0.0254(15) 0.0328(16) -0.0072(13) -0.0061(12) -0.0098(13)

loop_
_atom_type_symbol
_atom_type_description
_atom_type_scat_dispersion_real
_atom_type_scat_dispersion_imag
_atom_type_scat_source
C C 0.0033 0.0016 'International Tables Vol C Tables 4.2.6.8 and 6.1.1.4'
H H 0.0000 0.0000 'International Tables Vol C Tables 4.2.6.8 and 6.1.1.4'
B B 0.0013 0.0007 'International Tables Vol C Tables 4.2.6.8 and 6.1.1.4'
Cr Cr 0.3209 0.6236 'International Tables Vol C Tables 4.2.6.8 and 6.1.1.4'
F F 0.0171 0.0103 'International Tables Vol C Tables 4.2.6.8 and 6.1.1.4'
N N 0.0061 0.0033 'International Tables Vol C Tables 4.2.6.8 and 6.1.1.4'

loop_
_geom_angle_atom_site_label_1
_geom_angle_atom_site_label_2
_geom_angle_atom_site_label_3
_geom_angle
C2 B1 C26 105.9(2)
C2 B1 C38 111.5(2)
C26 B1 C38 113.7(3)
C2 B1 C32 111.8(2)
C26 B1 C32 112.0(2)
C38 B1 C32 102.1(2)
C2 C1 C5 110.8(3)
C2 C1 Cr1 76.82(17)
C5 C1 Cr1 69.26(16)
C2 C1 H1 124.6
C5 C1 H1 124.6
Cr1 C1 H1 120.8
C1 C2 C3 104.5(3)
C1 C2 B1 129.6(3)
C3 C2 B1 125.6(3)
C1 C2 Cr1 66.28(16)
C3 C2 Cr1 69.36(16)
B1 C2 Cr1 132.8(2)
C4 C3 C2 110.9(3)
C4 C3 Cr1 69.24(16)
C2 C3 Cr1 73.99(16)
C4 C3 H3 124.5
C2 C3 H3 124.5
Cr1 C3 H3 123.8
C3 C4 C5 107.9(3)
C3 C4 Cr1 73.54(17)
C5 C4 Cr1 68.94(17)
C3 C4 H4 126.1
C5 C4 H4 126.1
Cr1 C4 H4 123.1
C4 C5 C1 105.9(3)
C4 C5 C6 127.9(3)
C1 C5 C6 126.3(3)
C4 C5 Cr1 72.66(17)
C1 C5 Cr1 71.37(16)
C6 C5 Cr1 120.6(2)
C5 C6 C16 109.1(3)
C5 C6 C15 108.2(3)
C16 C6 C15 107.2(3)
C5 C6 C7 107.7(2)
C16 C6 C7 112.2(3)
C15 C6 C7 112.4(3)
C8 C7 C13 108.6(3)
C8 C7 C14 108.8(3)
C13 C7 C14 106.0(3)
C8 C7 C6 107.5(2)
C13 C7 C6 112.8(3)
C14 C7 C6 113.0(3)
C12 C8 C9 106.5(3)
C12 C8 C7 126.2(3)
C9 C8 C7 127.2(3)
C12 C8 Cr1 73.44(18)
C9 C8 Cr1 69.23(17)
C7 C8 Cr1 120.7(2)
C10 C9 C8 108.5(3)
C10 C9 Cr1 72.91(19)
C8 C9 Cr1 71.88(18)
C10 C9 H9 125.7
C8 C9 H9 125.7
Cr1 C9 H9 121.2
C9 C10 C11 107.5(3)
C9 C10 Cr1 69.06(17)
C11 C10 Cr1 73.6(2)
C9 C10 H10 126.3
C11 C10 H10 126.3
Cr1 C10 H10 122.8
C12 C11 C10 108.6(3)
C12 C11 Cr1 71.34(19)
C10 C11 Cr1 69.06(18)
C12 C11 H11 125.7
C10 C11 H11 125.7
Cr1 C11 H11 125.5
C11 C12 C8 108.8(3)
C11 C12 Cr1 72.39(19)
C8 C12 Cr1 68.85(17)
C11 C12 H12 125.6
C8 C12 H12 125.6
Cr1 C12 H12 124.8
C7 C13 H13A 109.5
C7 C13 H13B 109.5
H13A C13 H13B 109.5
C7 C13 H13C 109.5
H13A C13 H13C 109.5
H13B C13 H13C 109.5
C7 C14 H14A 109.5
C7 C14 H14B 109.5
H14A C14 H14B 109.5
C7 C14 H14C 109.5
H14A C14 H14C 109.5
H14B C14 H14C 109.5
C6 C15 H15A 109.5
C6 C15 H15B 109.5
H15A C15 H15B 109.5
C6 C15 H15C 109.5
H15A C15 H15C 109.5
H15B C15 H15C 109.5
C6 C16 H16A 109.5
C6 C16 H16B 109.5
H16A C16 H16B 109.5
C6 C16 H16C 109.5
H16A C16 H16C 109.5
H16B C16 H16C 109.5
N1 C17 Cr1 178.6(3)
C19 C18 N1 118.7(3)
C19 C18 C23 123.2(3)
N1 C18 C23 118.1(3)
C20 C19 C18 117.0(3)
C20 C19 C25 121.4(3)
C18 C19 C25 121.5(3)
C21 C20 C19 120.8(4)
C21 C20 H20 119.6
C19 C20 H20 119.6
C22 C21 C20 121.4(4)
C22 C21 H21 119.3
C20 C21 H21 119.3
C21 C22 C23 121.0(4)
C21 C22 H22 119.5
C23 C22 H22 119.5
C22 C23 C18 116.7(3)
C22 C23 C24 122.1(3)
C18 C23 C24 121.3(3)
C23 C24 H24A 109.5
C23 C24 H24B 109.5
H24A C24 H24B 109.5
C23 C24 H24C 109.5
H24A C24 H24C 109.5
H24B C24 H24C 109.5
C19 C25 H25A 109.5
C19 C25 H25B 109.5
H25A C25 H25B 109.5
C19 C25 H25C 109.5
H25A C25 H25C 109.5
H25B C25 H25C 109.5
C27 C26 C31 112.4(3)
C27 C26 B1 127.3(3)
C31 C26 B1 120.2(3)
F27 C27 C28 115.4(3)
F27 C27 C26 120.4(3)
C28 C27 C26 124.2(3)
C29 C28 F28 120.0(3)
C29 C28 C27 120.2(3)
F28 C28 C27 119.8(3)
F29 C29 C28 121.2(3)
F29 C29 C30 119.9(3)
C28 C29 C30 118.9(3)
F30 C30 C31 120.9(3)
F30 C30 C29 119.9(3)
C31 C30 C29 119.3(3)
F31 C31 C30 116.2(3)
F31 C31 C26 118.8(3)
C30 C31 C26 125.0(3)
C37 C32 C33 112.5(3)
C37 C32 B1 127.9(3)
C33 C32 B1 119.5(3)
F33 C33 C34 116.1(3)
F33 C33 C32 118.6(3)
C34 C33 C32 125.3(3)
F34 C34 C33 121.2(3)
F34 C34 C35 119.5(3)
C33 C34 C35 119.3(3)
F35 C35 C36 120.3(3)
F35 C35 C34 121.0(3)
C36 C35 C34 118.6(3)
F36 C36 C35 119.5(3)
F36 C36 C37 120.5(3)
C35 C36 C37 120.0(3)
F37 C37 C36 114.9(3)
F37 C37 C32 121.0(3)
C36 C37 C32 124.2(3)
C39 C38 C43 112.2(3)
C39 C38 B1 119.9(3)
C43 C38 B1 127.6(3)
F39 C39 C40 115.5(3)
F39 C39 C38 119.2(3)
C40 C39 C38 125.2(3)
F40 C40 C41 120.0(3)
F40 C40 C39 120.7(3)
C41 C40 C39 119.3(3)
F41 C41 C42 120.8(3)
F41 C41 C40 120.7(3)
C42 C41 C40 118.3(3)
F42 C42 C41 119.7(3)
F42 C42 C43 119.5(3)
C41 C42 C43 120.8(3)
F43 C43 C42 114.9(3)
F43 C43 C38 121.0(3)
C42 C43 C38 124.0(3)
C45 C44 C49 118.8(4)
C45 C44 H44 120.6
C49 C44 H44 120.6
C44 C45 C46 120.6(4)
C44 C45 H45 119.7
C46 C45 H45 119.7
C47 C46 C45 119.9(4)
C47 C46 H46 120.1
C45 C46 H46 120.1
C48 C47 C46 120.2(4)
C48 C47 H47 119.9
C46 C47 H47 119.9
C47 C48 C49 120.2(4)
C47 C48 H48 119.9
C49 C48 H48 119.9
C48 C49 C44 120.4(4)
C48 C49 H49 119.8
C44 C49 H49 119.8
C17 Cr1 C5 135.22(12)
C17 Cr1 C9 125.48(13)
C5 Cr1 C9 99.27(12)
C17 Cr1 C1 132.22(12)
C5 Cr1 C1 39.38(11)
C9 Cr1 C1 88.49(12)
C17 Cr1 C8 138.93(13)
C5 Cr1 C8 75.15(11)
C9 Cr1 C8 38.89(12)
C1 Cr1 C8 88.83(12)
C17 Cr1 C4 97.07(12)
C5 Cr1 C4 38.40(11)
C9 Cr1 C4 136.87(12)
C1 Cr1 C4 63.57(11)
C8 Cr1 C4 104.66(12)
C17 Cr1 C10 87.84(13)
C5 Cr1 C10 136.31(12)
C9 Cr1 C10 38.03(12)
C1 Cr1 C10 121.96(13)
C8 Cr1 C10 63.96(12)
C4 Cr1 C10 165.80(12)
C17 Cr1 C12 103.66(13)
C5 Cr1 C12 94.33(12)
C9 Cr1 C12 63.22(13)
C1 Cr1 C12 122.70(12)
C8 Cr1 C12 37.72(12)
C4 Cr1 C12 103.50(12)
C10 Cr1 C12 62.33(13)
C17 Cr1 C3 76.82(12)
C5 Cr1 C3 63.11(11)
C9 Cr1 C3 149.00(12)
C1 Cr1 C3 61.48(11)
C8 Cr1 C3 138.09(12)
C4 Cr1 C3 37.22(11)
C10 Cr1 C3 156.40(12)
C12 Cr1 C3 138.47(12)
C17 Cr1 C11 76.89(13)
C5 Cr1 C11 130.57(12)
C9 Cr1 C11 62.74(13)
C1 Cr1 C11 149.38(12)
C8 Cr1 C11 62.49(12)
C4 Cr1 C11 130.96(13)
C10 Cr1 C11 37.39(13)
C12 Cr1 C11 36.27(12)
C3 Cr1 C11 148.20(13)
C17 Cr1 C2 95.41(12)
C5 Cr1 C2 64.15(11)
C9 Cr1 C2 113.71(12)
C1 Cr1 C2 36.90(10)
C8 Cr1 C2 125.47(11)
C4 Cr1 C2 62.85(11)
C10 Cr1 C2 130.14(13)
C12 Cr1 C2 158.05(12)
C3 Cr1 C2 36.64(11)
C11 Cr1 C2 164.41(12)
C17 N1 C18 175.9(3)

loop_
_geom_bond_atom_site_label_1
_geom_bond_atom_site_label_2
_geom_bond_distance
B1 C2 1.635(4)
B1 C26 1.656(5)
B1 C38 1.661(5)
B1 C32 1.661(4)
C1 C2 1.413(4)
C1 C5 1.442(4)
C1 Cr1 2.154(3)
C1 H1 0.9400
C2 C3 1.422(4)
C2 Cr1 2.291(3)
C3 C4 1.407(4)
C3 Cr1 2.230(3)
C3 H3 0.9400
C4 C5 1.415(4)
C4 Cr1 2.175(3)
C4 H4 0.9400
C5 C6 1.532(4)
C5 Cr1 2.126(3)
C6 C16 1.533(4)
C6 C15 1.542(4)
C6 C7 1.584(4)
C7 C8 1.529(4)
C7 C13 1.539(4)
C7 C14 1.542(5)
C8 C12 1.421(4)
C8 C9 1.431(4)
C8 Cr1 2.167(3)
C9 C10 1.406(4)
C9 Cr1 2.132(3)
C9 H9 0.9400
C10 C11 1.418(5)
C10 Cr1 2.182(3)
C10 H10 0.9400
C11 C12 1.391(5)
C11 Cr1 2.240(3)
C11 H11 0.9400
C12 Cr1 2.227(3)
C12 H12 0.9400
C13 H13A 0.9700
C13 H13B 0.9700
C13 H13C 0.9700
C14 H14A 0.9700
C14 H14B 0.9700
C14 H14C 0.9700
C15 H15A 0.9700
C15 H15B 0.9700
C15 H15C 0.9700
C16 H16A 0.9700
C16 H16B 0.9700
C16 H16C 0.9700
C17 N1 1.171(4)
C17 Cr1 1.944(3)
C18 C19 1.389(4)
C18 N1 1.399(4)
C18 C23 1.407(4)
C19 C20 1.386(5)
C19 C25 1.499(5)
C20 C21 1.368(5)
C20 H20 0.9400
C21 C22 1.365(5)
C21 H21 0.9400
C22 C23 1.383(5)
C22 H22 0.9400
C23 C24 1.503(5)
C24 H24A 0.9700
C24 H24B 0.9700
C24 H24C 0.9700
C25 H25A 0.9700
C25 H25B 0.9700
C25 H25C 0.9700
C26 C27 1.384(4)
C26 C31 1.395(4)
C27 F27 1.356(4)
C27 C28 1.383(5)
C28 C29 1.350(5)
C28 F28 1.355(4)
C29 F29 1.344(4)
C29 C30 1.376(5)
C30 F30 1.349(4)
C30 C31 1.368(4)
C31 F31 1.357(4)
C32 C37 1.384(4)
C32 C33 1.396(4)
C33 F33 1.359(3)
C33 C34 1.363(4)
C34 F34 1.346(4)
C34 C35 1.374(5)
C35 F35 1.342(3)
C35 C36 1.370(5)
C36 F36 1.351(4)
C36 C37 1.380(4)
C37 F37 1.351(3)
C38 C39 1.389(4)
C38 C43 1.392(4)
C39 F39 1.358(3)
C39 C40 1.383(5)
C40 F40 1.343(4)
C40 C41 1.370(5)
C41 F41 1.341(4)
C41 C42 1.363(5)
C42 F42 1.354(4)
C42 C43 1.378(5)
C43 F43 1.354(3)
C44 C45 1.366(6)
C44 C49 1.380(6)
C44 H44 0.9400
C45 C46 1.376(6)
C45 H45 0.9400
C46 C47 1.361(6)
C46 H46 0.9400
C47 C48 1.358(6)
C47 H47 0.9400
C48 C49 1.368(6)
C48 H48 0.9400
C49 H49 0.9400
